data_4506506
loop_
_publ_author_name
'Yang, Qingxiang'
'Chen, Xingqiu'
'Cui, Jiehu'
'Hu, Jinsong'
'Zhang, Mingdao'
'Qin, Ling'
'Wang, Gaofeng'
'Lu, Qingyi'
'Zheng, Hegen'

_publ_section_title
;
 Metal--Organic Frameworks Based on Flexible V-Shaped Polycarboxylate
 Acids: Hydrogen Bondings, Non-Interpenetrated and Polycatenated
;
_journal_issue 8
_journal_name_full 'Crystal Growth &amp; Design'
_journal_page_first 4072
_journal_paper_doi 10.1021/cg300541n
_journal_volume 12
_journal_year 2012
_chemical_formula_moiety 'C32 H27 Co N5 O6'
_chemical_formula_sum 'C32 H27 Co N5 O6'
_chemical_formula_weight 636.52
_chemical_name_systematic
; 
 ? 
;
_space_group_IT_number 14
_symmetry_cell_setting monoclinic
_symmetry_space_group_name_Hall '-P 2ybc'
_symmetry_space_group_name_H-M 'P 1 21/c 1'
_atom_sites_solution_hydrogens geom
_atom_sites_solution_primary direct
_atom_sites_solution_secondary difmap
_audit_creation_method SHELXL-97
_cell_angle_alpha 90.00
_cell_angle_beta 118.97
_cell_angle_gamma 90.00
_cell_formula_units_Z 4
_cell_length_a 9.9190(8)
_cell_length_b 31.530(2)
_cell_length_c 9.9180(8)
_cell_measurement_reflns_used 1652
_cell_measurement_temperature 296(2)
_cell_measurement_theta_max 19.83
_cell_measurement_theta_min 2.35
_cell_volume 2713.7(4)
_computing_cell_refinement 'SMART (Bruker, 2000)'
_computing_data_collection 'SMART (Bruker, 2000)'
_computing_data_reduction 'SMART (Bruker, 2000)'
_computing_molecular_graphics SHELXTL
_computing_publication_material SHELXTL
_computing_structure_refinement 'SHELXL-97 (Sheldrick, 1997)'
_computing_structure_solution 'SHELXS-97 (Sheldrick, 1990)'
_diffrn_ambient_temperature 296(2)
_diffrn_measured_fraction_theta_full 0.999
_diffrn_measured_fraction_theta_max 0.999
_diffrn_measurement_device_type 'CCD area detector'
_diffrn_measurement_method 'phi and omega scans'
_diffrn_radiation_monochromator graphite
_diffrn_radiation_source 'fine-focus sealed tube'
_diffrn_radiation_type MoK\a
_diffrn_radiation_wavelength 0.71073
_diffrn_reflns_av_R_equivalents 0.0713
_diffrn_reflns_av_sigmaI/netI 0.1029
_diffrn_reflns_limit_h_max 11
_diffrn_reflns_limit_h_min -11
_diffrn_reflns_limit_k_max 29
_diffrn_reflns_limit_k_min -37
_diffrn_reflns_limit_l_max 8
_diffrn_reflns_limit_l_min -11
_diffrn_reflns_number 15077
_diffrn_reflns_theta_full 24.99
_diffrn_reflns_theta_max 24.99
_diffrn_reflns_theta_min 2.35
_exptl_absorpt_coefficient_mu 0.691
_exptl_absorpt_correction_T_max 0.9829
_exptl_absorpt_correction_T_min 0.9663
_exptl_absorpt_correction_type multi-scan
_exptl_absorpt_process_details 'SADABS; Bruker, 2000'
_exptl_crystal_colour purple
_exptl_crystal_density_diffrn 1.558
_exptl_crystal_density_method 'not measured'
_exptl_crystal_description block
_exptl_crystal_F_000 1316
_exptl_crystal_size_max 0.20
_exptl_crystal_size_mid 0.20
_exptl_crystal_size_min 0.10
_refine_diff_density_max 0.341
_refine_diff_density_min -0.381
_refine_diff_density_rms 0.059
_refine_ls_extinction_method none
_refine_ls_goodness_of_fit_ref 0.919
_refine_ls_hydrogen_treatment mixed
_refine_ls_matrix_type full
_refine_ls_number_parameters 417
_refine_ls_number_reflns 4770
_refine_ls_number_restraints 393
_refine_ls_restrained_S_all 0.912
_refine_ls_R_factor_all 0.0927
_refine_ls_R_factor_gt 0.0530
_refine_ls_shift/su_max 0.004
_refine_ls_shift/su_mean 0.000
_refine_ls_structure_factor_coef Fsqd
_refine_ls_weighting_details 'calc w=1/[\s^2^(Fo^2^)+(0.0173P)^2^+0.0000P] where P=(Fo^2^+2Fc^2^)/3'
_refine_ls_weighting_scheme calc
_refine_ls_wR_factor_gt 0.0758
_refine_ls_wR_factor_ref 0.0850
_reflns_number_gt 3124
_reflns_number_total 4770
_reflns_threshold_expression >2sigma(I)
_cod_data_source_file cg300541n_si_002.cif
_cod_data_source_block 3
_cod_depositor_comments
;
The following automatic conversions were performed:

'_symmetry_cell_setting' value 'Monoclinic' changed to 'monoclinic'
according to /home/saulius/struct/CIF-dictionaries/cif_core.dic
dictionary named 'cif_core.dic' version 2.4.2 from 2011-04-26.

Automatic conversion script
Id: cif_fix_values 1891 2012-01-12 08:04:46Z andrius 
;
_cod_original_cell_volume 2714.0(4)
_cod_original_sg_symbol_H-M P2(1)/c
_cod_database_code 4506506

loop_
_symmetry_equiv_pos_as_xyz
'x, y, z'
'-x, y+1/2, -z+1/2'
'-x, -y, -z'
'x, -y-1/2, z-1/2'

loop_
_atom_site_label
_atom_site_type_symbol
_atom_site_fract_x
_atom_site_fract_y
_atom_site_fract_z
_atom_site_U_iso_or_equiv
_atom_site_adp_type
_atom_site_occupancy
_atom_site_symmetry_multiplicity
_atom_site_calc_flag
_atom_site_refinement_flags
C17 C 1.1024(5) 0.55862(12) 1.0294(5) 0.0474(12) Uani 1 1 d U
H17 H 1.0662 0.5336 1.0501 0.057 Uiso 1 1 calc R
N4 N 1.2013(3) 0.56060(9) 0.9724(4) 0.0340(8) Uani 1 1 d U
C16 C 1.2215(4) 0.60148(11) 0.9613(5) 0.0361(10) Uani 1 1 d U
H16 H 1.2843 0.6125 0.9244 0.043 Uiso 1 1 calc R
C18 C 1.0634(5) 0.59770(12) 1.0524(5) 0.0505(12) Uani 1 1 d U
H18 H 0.9967 0.6046 1.0900 0.061 Uiso 1 1 calc R
N3 N 1.1418(3) 0.62517(9) 1.0092(4) 0.0326(8) Uani 1 1 d U
C12 C 1.2330(5) 0.69358(12) 0.9745(5) 0.0545(12) Uani 1 1 d U
H12 H 1.2936 0.6798 0.9401 0.065 Uiso 1 1 calc R
C13 C 1.1445(4) 0.67063(11) 1.0184(5) 0.0317(10) Uani 1 1 d U
C14 C 1.0590(5) 0.69153(11) 1.0689(5) 0.0475(11) Uani 1 1 d U
H14 H 0.9983 0.6762 1.0997 0.057 Uiso 1 1 calc R
Co1 Co 0.68742(6) 1.013298(14) 0.58557(6) 0.02857(16) Uani 1 1 d U
O2 O 0.6470(3) 1.05612(8) 0.7168(3) 0.0354(7) Uani 1 1 d DU
O3 O 0.4693(3) 1.03046(6) 0.3738(3) 0.0290(6) Uani 1 1 d U
O1 O 0.7211(3) 0.96633(8) 0.4569(4) 0.0356(7) Uani 1 1 d DU
N2 N 1.0435(3) 0.93594(9) 0.9032(4) 0.0336(8) Uani 1 1 d U
N1 N 0.8859(3) 0.98811(9) 0.7698(3) 0.0353(8) Uani 1 1 d U
O5 O 0.5164(3) 1.37081(7) 0.1407(3) 0.0536(9) Uani 1 1 d U
O4 O 0.4954(3) 0.99876(7) 0.1860(3) 0.0384(7) Uani 1 1 d U
O6 O 0.2702(3) 1.38239(7) -0.0252(3) 0.0507(9) Uani 1 1 d U
C32 C 0.3841(5) 1.35915(11) 0.0446(5) 0.0333(10) Uani 1 1 d U
N5 N 0.3416(5) 1.18290(10) -0.0999(4) 0.0427(10) Uani 1 1 d U
C20 C 0.4417(4) 1.07162(10) 0.1587(4) 0.0270(9) Uani 1 1 d U
C29 C 0.3670(4) 1.31228(10) 0.0091(5) 0.0298(9) Uani 1 1 d U
C19 C 0.4710(4) 1.03108(11) 0.2461(4) 0.0298(9) Uani 1 1 d U
C7 C 1.1337(4) 0.80655(11) 1.0178(4) 0.0331(10) Uani 1 1 d U
C10 C 1.1443(4) 0.75958(11) 1.0291(4) 0.0329(10) Uani 1 1 d U
C23 C 0.3777(4) 1.14704(11) -0.0085(5) 0.0345(10) Uani 1 1 d U
C21 C 0.4303(4) 1.10961(10) 0.2225(4) 0.0307(9) Uani 1 1 d U
H21 H 0.4429 1.1100 0.3217 0.037 Uiso 1 1 calc R
C27 C 0.4556(4) 1.24066(11) 0.0859(4) 0.0340(10) Uani 1 1 d U
H27 H 0.5213 1.2218 0.1610 0.041 Uiso 1 1 calc R
C28 C 0.4649(4) 1.28357(11) 0.1179(5) 0.0354(10) Uani 1 1 d U
H28 H 0.5383 1.2933 0.2144 0.042 Uiso 1 1 calc R
C30 C 0.2599(4) 1.29718(10) -0.1325(4) 0.0327(10) Uani 1 1 d U
H30 H 0.1919 1.3160 -0.2061 0.039 Uiso 1 1 calc R
C26 C 0.3490(4) 1.22593(10) -0.0574(4) 0.0302(10) Uani 1 1 d U
C22 C 0.4004(4) 1.14679(10) 0.1400(4) 0.0322(10) Uani 1 1 d U
H22 H 0.3954 1.1722 0.1853 0.039 Uiso 1 1 calc R
C2 C 0.8958(4) 0.94839(11) 0.8148(4) 0.0342(10) Uani 1 1 d U
H2 H 0.8111 0.9310 0.7887 0.041 Uiso 1 1 calc R
C8 C 1.0229(4) 0.82850(11) 1.0378(4) 0.0386(11) Uani 1 1 d U
H8 H 0.9635 0.8139 1.0717 0.046 Uiso 1 1 calc R
C4 C 1.0851(4) 0.89306(11) 0.9571(4) 0.0317(10) Uani 1 1 d U
C25 C 0.4190(4) 1.07152(11) 0.0109(4) 0.0343(10) Uani 1 1 d U
H25 H 0.4249 1.0461 -0.0335 0.041 Uiso 1 1 calc R
C9 C 0.9991(4) 0.87145(11) 1.0084(4) 0.0388(11) Uani 1 1 d U
H9 H 0.9251 0.8856 1.0234 0.047 Uiso 1 1 calc R
C5 C 1.2028(4) 0.87329(11) 0.9463(4) 0.0380(11) Uani 1 1 d U
H5 H 1.2656 0.8884 0.9179 0.046 Uiso 1 1 calc R
C24 C 0.3871(4) 1.10883(10) -0.0736(4) 0.0371(10) Uani 1 1 d U
H24 H 0.3721 1.1083 -0.1737 0.045 Uiso 1 1 calc R
C31 C 0.2508(4) 1.25426(10) -0.1681(4) 0.0349(10) Uani 1 1 d U
H31 H 0.1793 1.2447 -0.2655 0.042 Uiso 1 1 calc R
C1 C 1.0362(4) 1.00154(10) 0.8331(4) 0.0367(11) Uani 1 1 d U
H1 H 1.0668 1.0287 0.8226 0.044 Uiso 1 1 calc R
C6 C 1.2260(4) 0.83060(11) 0.9784(5) 0.0397(11) Uani 1 1 d U
H6 H 1.3073 0.8174 0.9734 0.048 Uiso 1 1 calc R
C11 C 1.2324(5) 0.73740(12) 0.9812(5) 0.0539(12) Uani 1 1 d U
H11 H 1.2945 0.7525 0.9519 0.065 Uiso 1 1 calc R
C3 C 1.1323(4) 0.96972(11) 0.9122(4) 0.0372(11) Uani 1 1 d U
H3 H 1.2394 0.9707 0.9635 0.045 Uiso 1 1 calc R
C15 C 1.0600(5) 0.73516(12) 1.0756(5) 0.0482(11) Uani 1 1 d U
H15 H 1.0013 0.7486 1.1130 0.058 Uiso 1 1 calc R
H2WA H 0.590(4) 1.0789(9) 0.684(5) 0.092(19) Uiso 1 1 d D
H1WA H 0.719(5) 0.9395(7) 0.479(6) 0.12(2) Uiso 1 1 d D
H1WB H 0.648(4) 0.9706(12) 0.364(3) 0.078(18) Uiso 1 1 d D
H2WB H 0.596(5) 1.0425(14) 0.753(5) 0.10(2) Uiso 1 1 d D
H5N H 0.289(4) 1.1794(10) -0.189(4) 0.027(12) Uiso 1 1 d .

loop_
_atom_site_aniso_label
_atom_site_aniso_U_11
_atom_site_aniso_U_22
_atom_site_aniso_U_33
_atom_site_aniso_U_23
_atom_site_aniso_U_13
_atom_site_aniso_U_12
C17 0.064(3) 0.025(2) 0.072(3) -0.009(2) 0.048(3) -0.009(2)
N4 0.0309(19) 0.0232(17) 0.047(2) -0.0045(15) 0.0179(17) -0.0013(14)
C16 0.037(2) 0.022(2) 0.058(3) -0.0013(18) 0.031(2) 0.0022(17)
C18 0.065(3) 0.032(2) 0.083(3) -0.010(2) 0.058(3) -0.006(2)
N3 0.0368(19) 0.0199(16) 0.047(2) -0.0012(14) 0.0253(17) 0.0007(14)
C12 0.067(3) 0.028(2) 0.097(4) -0.007(2) 0.063(3) 0.001(2)
C13 0.033(2) 0.0194(19) 0.045(2) 0.0026(17) 0.0205(19) 0.0051(16)
C14 0.062(3) 0.027(2) 0.075(3) 0.009(2) 0.050(2) 0.007(2)
Co1 0.0334(3) 0.0170(3) 0.0370(3) 0.0017(2) 0.0185(3) 0.0022(2)
O2 0.0463(19) 0.0208(16) 0.0405(19) 0.0016(13) 0.0223(16) 0.0051(14)
O3 0.0417(16) 0.0222(14) 0.0293(16) 0.0022(11) 0.0220(14) 0.0008(11)
O1 0.0406(19) 0.0226(17) 0.044(2) -0.0004(14) 0.0208(18) 0.0050(13)
N2 0.0358(19) 0.0208(16) 0.038(2) 0.0023(14) 0.0128(17) 0.0023(14)
N1 0.0367(19) 0.0244(17) 0.043(2) 0.0021(15) 0.0178(17) 0.0007(14)
O5 0.059(2) 0.0284(16) 0.062(2) -0.0059(14) 0.0203(18) -0.0102(14)
O4 0.065(2) 0.0212(14) 0.0370(17) 0.0015(12) 0.0314(16) 0.0079(12)
O6 0.0545(19) 0.0237(16) 0.080(2) -0.0019(14) 0.0378(18) 0.0055(13)
C32 0.050(3) 0.022(2) 0.044(3) 0.0023(18) 0.035(2) -0.0015(19)
N5 0.074(3) 0.0235(18) 0.028(2) 0.0006(16) 0.023(2) 0.0022(17)
C20 0.032(2) 0.0225(19) 0.030(2) -0.0002(16) 0.0172(19) -0.0023(16)
C29 0.041(2) 0.0198(19) 0.040(2) 0.0016(16) 0.028(2) -0.0012(16)
C19 0.033(2) 0.025(2) 0.032(2) 0.0010(17) 0.016(2) -0.0006(16)
C7 0.034(2) 0.024(2) 0.036(2) 0.0046(17) 0.0119(19) 0.0061(16)
C10 0.039(2) 0.0195(19) 0.042(2) -0.0006(17) 0.020(2) 0.0036(16)
C23 0.051(2) 0.0227(19) 0.038(2) 0.0020(17) 0.028(2) -0.0009(18)
C21 0.046(2) 0.026(2) 0.031(2) -0.0004(16) 0.027(2) -0.0023(18)
C27 0.043(2) 0.023(2) 0.038(2) 0.0081(17) 0.021(2) 0.0008(17)
C28 0.040(2) 0.028(2) 0.035(2) -0.0045(17) 0.016(2) -0.0087(18)
C30 0.041(2) 0.023(2) 0.039(2) 0.0120(17) 0.023(2) 0.0026(17)
C26 0.044(2) 0.0160(18) 0.036(2) 0.0030(16) 0.024(2) -0.0021(16)
C22 0.051(2) 0.0176(19) 0.038(2) -0.0049(17) 0.029(2) -0.0027(17)
C2 0.032(2) 0.023(2) 0.044(3) 0.0006(17) 0.016(2) 0.0000(16)
C8 0.044(2) 0.025(2) 0.052(3) 0.0083(19) 0.027(2) 0.0039(18)
C4 0.034(2) 0.0197(19) 0.036(2) -0.0006(16) 0.0121(19) 0.0040(16)
C25 0.057(3) 0.021(2) 0.035(2) -0.0019(17) 0.030(2) 0.0014(18)
C9 0.047(3) 0.027(2) 0.050(3) -0.0011(18) 0.030(2) 0.0084(18)
C5 0.032(2) 0.029(2) 0.051(3) 0.0082(19) 0.018(2) 0.0014(17)
C24 0.063(3) 0.025(2) 0.032(2) -0.0017(17) 0.029(2) -0.0001(19)
C31 0.044(2) 0.027(2) 0.033(2) -0.0011(17) 0.018(2) -0.0054(17)
C1 0.040(2) 0.020(2) 0.042(3) -0.0001(17) 0.014(2) -0.0043(17)
C6 0.035(2) 0.027(2) 0.055(3) 0.0059(19) 0.021(2) 0.0088(18)
C11 0.061(3) 0.031(2) 0.094(4) -0.002(2) 0.057(3) -0.004(2)
C3 0.027(2) 0.031(2) 0.042(3) -0.0008(18) 0.008(2) -0.0053(17)
C15 0.065(3) 0.029(2) 0.075(3) 0.005(2) 0.053(2) 0.013(2)

loop_
_atom_type_symbol
_atom_type_description
_atom_type_scat_dispersion_real
_atom_type_scat_dispersion_imag
_atom_type_scat_source
C C 0.0033 0.0016 'International Tables Vol C Tables 4.2.6.8 and 6.1.1.4'
H H 0.0000 0.0000 'International Tables Vol C Tables 4.2.6.8 and 6.1.1.4'
N N 0.0061 0.0033 'International Tables Vol C Tables 4.2.6.8 and 6.1.1.4'
O O 0.0106 0.0060 'International Tables Vol C Tables 4.2.6.8 and 6.1.1.4'
Co Co 0.3494 0.9721 'International Tables Vol C Tables 4.2.6.8 and 6.1.1.4'

loop_
_geom_angle_atom_site_label_1
_geom_angle_atom_site_label_2
_geom_angle_atom_site_label_3
_geom_angle
_geom_angle_site_symmetry_1
_geom_angle_site_symmetry_3
C18 C17 N4 110.8(4) . .
C18 C17 H17 124.6 . .
N4 C17 H17 124.6 . .
C16 N4 C17 104.5(3) . .
C16 N4 Co1 123.6(3) . 2_746
C17 N4 Co1 131.9(3) . 2_746
N4 C16 N3 112.3(4) . .
N4 C16 H16 123.9 . .
N3 C16 H16 123.9 . .
C17 C18 N3 106.0(4) . .
C17 C18 H18 127.0 . .
N3 C18 H18 127.0 . .
C16 N3 C18 106.4(3) . .
C16 N3 C13 125.9(3) . .
C18 N3 C13 127.6(3) . .
C13 C12 C11 119.8(4) . .
C13 C12 H12 120.1 . .
C11 C12 H12 120.1 . .
C14 C13 C12 118.6(4) . .
C14 C13 N3 121.0(4) . .
C12 C13 N3 120.4(4) . .
C13 C14 C15 121.0(4) . .
C13 C14 H14 119.5 . .
C15 C14 H14 119.5 . .
O2 Co1 O1 175.85(13) . .
O2 Co1 N1 94.96(12) . .
O1 Co1 N1 84.42(12) . .
O2 Co1 N4 89.79(13) . 2_756
O1 Co1 N4 94.36(12) . 2_756
N1 Co1 N4 96.43(12) . 2_756
O2 Co1 O3 92.27(10) . .
O1 Co1 O3 88.04(11) . .
N1 Co1 O3 171.42(10) . .
N4 Co1 O3 88.20(10) 2_756 .
O2 Co1 O3 85.73(11) . 3_676
O1 Co1 O3 90.20(10) . 3_676
N1 Co1 O3 92.90(10) . 3_676
N4 Co1 O3 169.96(10) 2_756 3_676
O3 Co1 O3 83.02(9) . 3_676
Co1 O2 H2WA 126(3) . .
Co1 O2 H2WB 106(3) . .
H2WA O2 H2WB 99(4) . .
C19 O3 Co1 117.7(2) . .
C19 O3 Co1 121.9(2) . 3_676
Co1 O3 Co1 96.98(9) . 3_676
Co1 O1 H1WA 120(4) . .
Co1 O1 H1WB 104(3) . .
H1WA O1 H1WB 108(4) . .
C2 N2 C3 106.2(3) . .
C2 N2 C4 122.7(3) . .
C3 N2 C4 130.8(3) . .
C2 N1 C1 104.6(3) . .
C2 N1 Co1 122.8(2) . .
C1 N1 Co1 129.6(2) . .
O6 C32 O5 126.2(4) . .
O6 C32 C29 118.7(4) . .
O5 C32 C29 115.1(3) . .
C23 N5 C26 129.0(4) . .
C23 N5 H5N 116(2) . .
C26 N5 H5N 112(2) . .
C25 C20 C21 118.9(3) . .
C25 C20 C19 120.3(3) . .
C21 C20 C19 120.8(4) . .
C30 C29 C28 118.3(3) . .
C30 C29 C32 121.5(3) . .
C28 C29 C32 120.1(4) . .
O4 C19 O3 123.7(3) . .
O4 C19 C20 116.4(4) . .
O3 C19 C20 119.9(3) . .
C6 C7 C8 116.4(3) . .
C6 C7 C10 122.4(4) . .
C8 C7 C10 121.2(4) . .
C15 C10 C11 115.2(3) . .
C15 C10 C7 123.6(4) . .
C11 C10 C7 121.1(4) . .
C22 C23 N5 124.2(4) . .
C22 C23 C24 118.6(3) . .
N5 C23 C24 117.2(4) . .
C22 C21 C20 120.4(4) . .
C22 C21 H21 119.8 . .
C20 C21 H21 119.8 . .
C26 C27 C28 120.0(3) . .
C26 C27 H27 120.0 . .
C28 C27 H27 120.0 . .
C27 C28 C29 121.2(4) . .
C27 C28 H28 119.4 . .
C29 C28 H28 119.4 . .
C29 C30 C31 121.4(3) . .
C29 C30 H30 119.3 . .
C31 C30 H30 119.3 . .
C27 C26 C31 119.6(3) . .
C27 C26 N5 122.4(3) . .
C31 C26 N5 117.9(4) . .
C21 C22 C23 121.1(3) . .
C21 C22 H22 119.4 . .
C23 C22 H22 119.4 . .
N1 C2 N2 112.1(3) . .
N1 C2 H2 124.0 . .
N2 C2 H2 124.0 . .
C9 C8 C7 121.6(4) . .
C9 C8 H8 119.2 . .
C7 C8 H8 119.2 . .
C9 C4 C5 120.7(3) . .
C9 C4 N2 119.2(3) . .
C5 C4 N2 119.9(4) . .
C20 C25 C24 121.0(3) . .
C20 C25 H25 119.5 . .
C24 C25 H25 119.5 . .
C4 C9 C8 119.6(4) . .
C4 C9 H9 120.2 . .
C8 C9 H9 120.2 . .
C4 C5 C6 118.6(4) . .
C4 C5 H5 120.7 . .
C6 C5 H5 120.7 . .
C25 C24 C23 120.0(4) . .
C25 C24 H24 120.0 . .
C23 C24 H24 120.0 . .
C26 C31 C30 119.5(3) . .
C26 C31 H31 120.3 . .
C30 C31 H31 120.3 . .
C3 C1 N1 110.0(3) . .
C3 C1 H1 125.0 . .
N1 C1 H1 125.0 . .
C5 C6 C7 122.8(4) . .
C5 C6 H6 118.6 . .
C7 C6 H6 118.6 . .
C10 C11 C12 123.0(4) . .
C10 C11 H11 118.5 . .
C12 C11 H11 118.5 . .
C1 C3 N2 107.1(3) . .
C1 C3 H3 126.5 . .
N2 C3 H3 126.5 . .
C10 C15 C14 122.4(4) . .
C10 C15 H15 118.8 . .
C14 C15 H15 118.8 . .

loop_
_geom_bond_atom_site_label_1
_geom_bond_atom_site_label_2
_geom_bond_distance
_geom_bond_site_symmetry_2
C17 C18 1.343(5) .
C17 N4 1.351(5) .
C17 H17 0.9300 .
N4 C16 1.317(4) .
N4 Co1 2.094(3) 2_746
C16 N3 1.332(4) .
C16 H16 0.9300 .
C18 N3 1.364(5) .
C18 H18 0.9300 .
N3 C13 1.436(4) .
C12 C13 1.361(5) .
C12 C11 1.383(5) .
C12 H12 0.9300 .
C13 C14 1.348(5) .
C14 C15 1.377(4) .
C14 H14 0.9300 .
Co1 O2 2.046(3) .
Co1 O1 2.085(3) .
Co1 N1 2.088(3) .
Co1 N4 2.094(3) 2_756
Co1 O3 2.232(2) .
Co1 O3 2.256(2) 3_676
O2 H2WA 0.872(19) .
O2 H2WB 0.865(19) .
O3 C19 1.275(4) .
O3 Co1 2.256(2) 3_676
O1 H1WA 0.877(19) .
O1 H1WB 0.865(19) .
N2 C2 1.351(4) .
N2 C3 1.357(4) .
N2 C4 1.439(4) .
N1 C2 1.317(4) .
N1 C1 1.374(4) .
O5 C32 1.247(4) .
O4 C19 1.262(4) .
O6 C32 1.238(4) .
C32 C29 1.509(4) .
N5 C23 1.384(4) .
N5 C26 1.412(4) .
N5 H5N 0.79(3) .
C20 C25 1.371(5) .
C20 C21 1.385(4) .
C20 C19 1.492(5) .
C29 C30 1.372(5) .
C29 C28 1.383(5) .
C7 C6 1.383(5) .
C7 C8 1.391(5) .
C7 C10 1.485(4) .
C10 C15 1.371(5) .
C10 C11 1.371(5) .
C23 C22 1.378(5) .
C23 C24 1.391(5) .
C21 C22 1.377(4) .
C21 H21 0.9300 .
C27 C26 1.377(5) .
C27 C28 1.383(4) .
C27 H27 0.9300 .
C28 H28 0.9300 .
C30 C31 1.391(4) .
C30 H30 0.9300 .
C26 C31 1.385(4) .
C22 H22 0.9300 .
C2 H2 0.9300 .
C8 C9 1.381(4) .
C8 H8 0.9300 .
C4 C9 1.367(5) .
C4 C5 1.373(5) .
C25 C24 1.389(4) .
C25 H25 0.9300 .
C9 H9 0.9300 .
C5 C6 1.377(4) .
C5 H5 0.9300 .
C24 H24 0.9300 .
C31 H31 0.9300 .
C1 C3 1.344(4) .
C1 H1 0.9300 .
C6 H6 0.9300 .
C11 H11 0.9300 .
C3 H3 0.9300 .
C15 H15 0.9300 .
